data_7047794
loop_
_publ_author_name
'Pringouri, Konstantina'
'Anwar, Muhammad U.'
'Mansour, Liz'
'Doupnik, Nathan'
'Beldjoudi, Yassine'
'Gavey, Emma L.'
'Pilkington, Melanie'
'Rawson, Jeremy M.'

_publ_section_title
;
 A novel bis-1,2,4-benzothiadiazine pincer ligand: synthesis,
 characterization and first row transition metal complexes.
;
_journal_issue 44
_journal_name_full 'Dalton transactions (Cambridge, England : 2003)'
_journal_page_first 15725
_journal_page_last 15736
_journal_paper_doi 10.1039/c8dt03346c
_journal_volume 47
_journal_year 2018
_chemical_formula_moiety '2(C F3 O3 S), C38 H26 Mn N10 S4'
_chemical_formula_sum 'C40 H26 F6 Mn N10 O6 S6'
_chemical_formula_weight 1104.01
_space_group_crystal_system orthorhombic
_space_group_IT_number 56
_space_group_name_Hall '-P 2ab 2ac'
_space_group_name_H-M_alt 'P c c n'
_symmetry_space_group_name_Hall '-P 2ab 2ac'
_symmetry_space_group_name_H-M 'P c c n'
_atom_sites_solution_hydrogens geom
_audit_creation_date 2018-01-30
_audit_creation_method
;
Olex2 1.2
(compiled 2017.08.10 svn.r3458 for OlexSys, GUI svn.r5381)
;
_audit_update_record
;
2018-10-01 deposited with the CCDC.
2018-10-04 downloaded from the CCDC.
;
_cell_angle_alpha 90
_cell_angle_beta 90
_cell_angle_gamma 90
_cell_formula_units_Z 4
_cell_length_a 15.7882(7)
_cell_length_b 19.1313(9)
_cell_length_c 14.6344(8)
_cell_measurement_reflns_used 9991
_cell_measurement_temperature 170(2)
_cell_measurement_theta_max 26.29
_cell_measurement_theta_min 2.85
_cell_volume 4420.3(4)
_computing_cell_refinement 'Bruker SAINT'
_computing_data_collection 'Bruker APEX2'
_computing_data_reduction 'Bruker SAINT'
_computing_molecular_graphics 'Olex2 (Dolomanov et al., 2009)'
_computing_publication_material 'Olex2 (Dolomanov et al., 2009)'
_computing_structure_refinement 'XL (Sheldrick, 2008)'
_computing_structure_solution 'ShelXT (Sheldrick, 2015)'
_diffrn_ambient_temperature 170.0
_diffrn_measured_fraction_theta_full 0.999
_diffrn_measured_fraction_theta_max 0.997
_diffrn_measurement_device_type 'Bruker APEX-II CCD'
_diffrn_measurement_method '\f and \w scans'
_diffrn_radiation_type MoK\a
_diffrn_radiation_wavelength 0.71073
_diffrn_reflns_av_R_equivalents 0.0756
_diffrn_reflns_av_unetI/netI 0.0250
_diffrn_reflns_Laue_measured_fraction_full 0.999
_diffrn_reflns_Laue_measured_fraction_max 0.997
_diffrn_reflns_limit_h_max 19
_diffrn_reflns_limit_h_min -17
_diffrn_reflns_limit_k_max 23
_diffrn_reflns_limit_k_min -23
_diffrn_reflns_limit_l_max 18
_diffrn_reflns_limit_l_min -18
_diffrn_reflns_number 65724
_diffrn_reflns_point_group_measured_fraction_full 0.999
_diffrn_reflns_point_group_measured_fraction_max 0.997
_diffrn_reflns_theta_full 25.242
_diffrn_reflns_theta_max 26.422
_diffrn_reflns_theta_min 2.852
_exptl_absorpt_coefficient_mu 0.669
_exptl_absorpt_correction_T_max 0.7454
_exptl_absorpt_correction_T_min 0.7045
_exptl_absorpt_correction_type multi-scan
_exptl_absorpt_process_details
;
SADABS-2016/2 (Bruker,2016/2) was used for absorption correction.
wR2(int) was 0.0584 before and 0.0555 after correction.
The Ratio of minimum to maximum transmission is 0.9451.
The \l/2 correction factor is Not present.
;
_exptl_crystal_colour red
_exptl_crystal_colour_primary red
_exptl_crystal_density_diffrn 1.659
_exptl_crystal_description plate
_exptl_crystal_F_000 2236
_exptl_crystal_size_max 0.3
_exptl_crystal_size_mid 0.225
_exptl_crystal_size_min 0.08
_refine_diff_density_max 0.737
_refine_diff_density_min -0.736
_refine_diff_density_rms 0.077
_refine_ls_extinction_method none
_refine_ls_goodness_of_fit_ref 1.042
_refine_ls_hydrogen_treatment constr
_refine_ls_matrix_type full
_refine_ls_number_parameters 332
_refine_ls_number_reflns 4530
_refine_ls_number_restraints 429
_refine_ls_restrained_S_all 1.394
_refine_ls_R_factor_all 0.0619
_refine_ls_R_factor_gt 0.0412
_refine_ls_shift/su_max 0.001
_refine_ls_shift/su_mean 0.000
_refine_ls_structure_factor_coef Fsqd
_refine_ls_weighting_details 'w=1/[\s^2^(Fo^2^)+(0.0406P)^2^+9.5317P] where P=(Fo^2^+2Fc^2^)/3'
_refine_ls_weighting_scheme calc
_refine_ls_wR_factor_gt 0.0933
_refine_ls_wR_factor_ref 0.1060
_reflns_Friedel_coverage 0.000
_reflns_number_gt 3532
_reflns_number_total 4530
_reflns_threshold_expression 'I > 2\s(I)'
_cod_data_source_file c8dt03346c2.cif
_cod_data_source_block Compound1
_cod_depositor_comments 'Adding full bibliography for 7047794--7047802.cif.'
_cod_database_code 7047794
_shelx_shelxl_version_number 2014/7
_shelx_space_group_comment
;
The symmetry employed for this shelxl refinement is uniquely defined
by the following loop, which should always be used as a source of
symmetry information in preference to the above space-group names.
They are only intended as comments.
;
_shelx_estimated_absorpt_t_max 0.948
_shelx_estimated_absorpt_t_min 0.825
_olex2_refinement_description
;
1. Fixed Uiso
 At 1.2 times of:
  All C(H) groups, All N(H) groups
2. Restrained distances
 F1-F2 \\sim F1-F3 \\sim F2-F3 \\sim F3A-F1A \\sim F3A-F2A \\sim F1A-F2A
 with sigma of 0.04
 C20-S3 \\sim C20-F1 \\sim C20-F2 \\sim C20-F3 \\sim C20-F3A \\sim C20-F1A
\\sim C20-F2A
 with sigma of 0.02
 O1-O2 \\sim O1-O3 \\sim O2-O3 \\sim O3A-O1A \\sim O3A-O2A \\sim O1A-O2A
 with sigma of 0.04
 S3-O1 \\sim S3-O2 \\sim S3-O3 \\sim S3-O3A \\sim S3-O1A \\sim S3-O2A
 with sigma of 0.02
3. Uiso/Uaniso restraints and constraints
Uanis(F1) = Uanis(F1A)
Uanis(F2) = Uanis(F2A)
Uanis(F3) = Uanis(F3A)
Uanis(O1) = Uanis(O1A)
Uanis(O2) = Uanis(O2A)
Uanis(O3) = Uanis(O3A)
4. Rigid body (RIGU) restrains
 All non-hydrogen atoms
 with sigma for 1-2 distances of 0.004 and sigma for 1-3 distances of 0.004
5. Others
 Sof(F3A)=Sof(F1A)=Sof(F2A)=1-FVAR(1)
 Sof(F1)=Sof(F2)=Sof(F3)=FVAR(1)
 Sof(O1A)=Sof(O2A)=Sof(O3A)=1-FVAR(2)
 Sof(O1)=Sof(O2)=Sof(O3)=FVAR(2)
6.a Aromatic/amide H refined with riding coordinates:
 N5(H5), N2(H2), C11(H11), C10(H10), C9(H9), C2(H2A), C15(H15), C16(H16),
 C4(H4), C18(H18), C3(H3), C17(H17), C5(H5A)
;
_olex2_submission_special_instructions 'No special instructions were received'

loop_
_space_group_symop_operation_xyz
'x, y, z'
'-x+1/2, -y+1/2, z'
'-x, y+1/2, -z+1/2'
'x+1/2, -y, -z+1/2'
'-x, -y, -z'
'x-1/2, y-1/2, -z'
'x, -y-1/2, z-1/2'
'-x-1/2, y, z-1/2'

loop_
_atom_site_label
_atom_site_type_symbol
_atom_site_fract_x
_atom_site_fract_y
_atom_site_fract_z
_atom_site_U_iso_or_equiv
_atom_site_adp_type
_atom_site_occupancy
_atom_site_site_symmetry_order
_atom_site_calc_flag
_atom_site_refinement_flags_posn
_atom_site_refinement_flags_adp
_atom_site_refinement_flags_occupancy
_atom_site_disorder_assembly
_atom_site_disorder_group
O1 O 0.72284(18) 0.64244(19) 0.6617(2) 0.0541(9) Uani 0.881(4) 1 d D U . A 1
O2 O 0.60999(18) 0.57182(12) 0.72128(19) 0.0380(7) Uani 0.881(4) 1 d D U . A 1
O3 O 0.5769(2) 0.66776(16) 0.6213(2) 0.0550(10) Uani 0.881(4) 1 d D U . A 1
O1A O 0.7099(10) 0.6021(12) 0.6865(18) 0.0541(9) Uani 0.119(4) 1 d D U . A 2
O2A O 0.5585(10) 0.5913(8) 0.6798(14) 0.0380(7) Uani 0.119(4) 1 d D U . A 2
O3A O 0.6209(17) 0.6842(11) 0.6015(14) 0.0550(10) Uani 0.119(4) 1 d D U . A 2
Mn1 Mn 0.2500 0.7500 0.37424(4) 0.01598(14) Uani 1 2 d S TU P . .
S1 S 0.32791(4) 0.87243(4) 0.53268(5) 0.02601(18) Uani 1 1 d . U . . .
S3 S 0.63476(5) 0.63881(4) 0.68414(5) 0.02745(18) Uani 1 1 d D U . . .
S2 S 0.12703(4) 0.64083(4) 0.23666(6) 0.02669(18) Uani 1 1 d . U . . .
N3 N 0.35911(13) 0.67893(11) 0.38573(15) 0.0157(4) Uani 1 1 d . U . . .
N4 N 0.22663(13) 0.65777(11) 0.27933(16) 0.0185(5) Uani 1 1 d . U . . .
N5 N 0.26865(14) 0.54085(11) 0.25329(15) 0.0199(5) Uani 1 1 d . U . . .
H5 H 0.2947 0.5058 0.2803 0.024 Uiso 1 1 calc R . . . .
N1 N 0.34977(14) 0.79992(12) 0.46802(15) 0.0189(5) Uani 1 1 d . U . . .
N2 N 0.47865(15) 0.78052(12) 0.54631(16) 0.0235(5) Uani 1 1 d . U . . .
H2 H 0.5095 0.7468 0.5700 0.028 Uiso 1 1 calc R . . . .
C7 C 0.41749(16) 0.76383(13) 0.48518(18) 0.0171(5) Uani 1 1 d . U . . .
C12 C 0.36228(16) 0.62330(14) 0.32988(17) 0.0165(5) Uani 1 1 d . U . . .
C13 C 0.28019(16) 0.60695(13) 0.28535(18) 0.0161(5) Uani 1 1 d . U . . .
C8 C 0.42973(16) 0.70021(13) 0.42807(18) 0.0168(5) Uani 1 1 d . U . . .
C14 C 0.21542(16) 0.52743(14) 0.17709(18) 0.0179(5) Uani 1 1 d . U . . .
C1 C 0.43074(17) 0.89983(14) 0.56652(18) 0.0197(6) Uani 1 1 d . U . . .
C6 C 0.49480(17) 0.85023(14) 0.57345(19) 0.0212(6) Uani 1 1 d . U . . .
C11 C 0.43739(17) 0.58807(14) 0.31283(19) 0.0208(6) Uani 1 1 d . U . . .
H11 H 0.4385 0.5487 0.2733 0.025 Uiso 1 1 calc R . . . .
C10 C 0.51053(17) 0.61141(15) 0.35438(19) 0.0210(6) Uani 1 1 d . U . . .
H10 H 0.5630 0.5890 0.3421 0.025 Uiso 1 1 calc R . . . .
C9 C 0.50751(16) 0.66772(14) 0.41410(18) 0.0186(5) Uani 1 1 d . U . . .
H9 H 0.5571 0.6836 0.4445 0.022 Uiso 1 1 calc R . . . .
C2 C 0.44703(19) 0.96914(15) 0.58845(19) 0.0242(6) Uani 1 1 d . U . . .
H2A H 0.4042 1.0035 0.5809 0.029 Uiso 1 1 calc R . . . .
C19 C 0.14814(17) 0.57230(14) 0.15883(19) 0.0200(6) Uani 1 1 d . U . . .
C15 C 0.23334(17) 0.47210(15) 0.11909(19) 0.0225(6) Uani 1 1 d . U . . .
H15 H 0.2789 0.4413 0.1324 0.027 Uiso 1 1 calc R . . . .
C16 C 0.18416(19) 0.46194(16) 0.0411(2) 0.0281(6) Uani 1 1 d . U . . .
H16 H 0.1964 0.4244 0.0008 0.034 Uiso 1 1 calc R . . . .
C4 C 0.58979(19) 0.93863(16) 0.6286(2) 0.0292(7) Uani 1 1 d . U . . .
H4 H 0.6439 0.9519 0.6510 0.035 Uiso 1 1 calc R . . . .
C18 C 0.09948(19) 0.56221(16) 0.0810(2) 0.0291(7) Uani 1 1 d . U . . .
H18 H 0.0540 0.5931 0.0676 0.035 Uiso 1 1 calc R . . . .
C3 C 0.52641(19) 0.98791(16) 0.6215(2) 0.0280(6) Uani 1 1 d . U . . .
H3 H 0.5370 1.0349 0.6392 0.034 Uiso 1 1 calc R . . . .
C17 C 0.1174(2) 0.50669(17) 0.0225(2) 0.0316(7) Uani 1 1 d . U . . .
H17 H 0.0837 0.4995 -0.0304 0.038 Uiso 1 1 calc R . . . .
C5 C 0.57491(19) 0.86962(16) 0.6032(2) 0.0273(6) Uani 1 1 d . U . . .
H5A H 0.6192 0.8361 0.6061 0.033 Uiso 1 1 calc R . . . .
C20 C 0.6248(2) 0.69618(17) 0.7808(2) 0.0385(8) Uani 1 1 d D U . . .
F1 F 0.6405(2) 0.76222(14) 0.7627(3) 0.0479(8) Uani 0.799(3) 1 d D U . B 1
F2 F 0.6830(2) 0.68033(14) 0.84880(18) 0.0532(8) Uani 0.799(3) 1 d D U . B 1
F3 F 0.55163(19) 0.69020(18) 0.8242(2) 0.0656(10) Uani 0.799(3) 1 d D U . B 1
F3A F 0.6131(8) 0.6640(6) 0.8556(7) 0.0656(10) Uani 0.201(3) 1 d D U . B 2
F1A F 0.5389(6) 0.7272(5) 0.7629(8) 0.0479(8) Uani 0.201(3) 1 d D U . B 2
F2A F 0.6697(9) 0.7531(7) 0.7726(11) 0.0532(8) Uani 0.201(3) 1 d D U . B 2

loop_
_atom_site_aniso_label
_atom_site_aniso_U_11
_atom_site_aniso_U_22
_atom_site_aniso_U_33
_atom_site_aniso_U_23
_atom_site_aniso_U_13
_atom_site_aniso_U_12
O1 0.0363(15) 0.058(2) 0.068(2) -0.0273(18) 0.0141(14) -0.0017(14)
O2 0.0488(16) 0.0175(12) 0.0477(17) -0.0034(11) -0.0066(13) -0.0005(11)
O3 0.081(3) 0.0296(16) 0.0544(19) -0.0055(13) -0.0388(19) 0.0124(16)
O1A 0.0363(15) 0.058(2) 0.068(2) -0.0273(18) 0.0141(14) -0.0017(14)
O2A 0.0488(16) 0.0175(12) 0.0477(17) -0.0034(11) -0.0066(13) -0.0005(11)
O3A 0.081(3) 0.0296(16) 0.0544(19) -0.0055(13) -0.0388(19) 0.0124(16)
Mn1 0.0124(3) 0.0153(3) 0.0202(3) 0.000 0.000 0.0028(2)
S1 0.0186(3) 0.0258(4) 0.0336(4) -0.0130(3) -0.0022(3) 0.0041(3)
S3 0.0320(4) 0.0195(4) 0.0308(4) -0.0053(3) -0.0001(3) 0.0055(3)
S2 0.0152(3) 0.0242(4) 0.0407(4) -0.0039(3) -0.0065(3) 0.0030(3)
N3 0.0150(10) 0.0163(10) 0.0156(11) -0.0007(8) -0.0007(8) 0.0016(8)
N4 0.0145(11) 0.0190(11) 0.0219(12) -0.0004(9) -0.0014(9) 0.0000(8)
N5 0.0221(12) 0.0170(11) 0.0205(12) -0.0010(9) -0.0074(9) 0.0041(9)
N1 0.0171(10) 0.0194(11) 0.0200(12) -0.0037(9) -0.0012(9) 0.0023(8)
N2 0.0243(12) 0.0201(11) 0.0261(13) -0.0017(10) -0.0116(10) 0.0036(9)
C7 0.0173(12) 0.0171(13) 0.0167(12) 0.0009(10) -0.0008(10) -0.0002(10)
C12 0.0184(12) 0.0180(12) 0.0130(12) 0.0009(10) -0.0011(10) 0.0023(10)
C13 0.0171(12) 0.0175(12) 0.0137(12) 0.0010(10) 0.0005(10) 0.0003(10)
C8 0.0175(12) 0.0176(12) 0.0152(12) 0.0022(10) -0.0023(10) 0.0005(10)
C14 0.0172(12) 0.0193(13) 0.0173(13) 0.0033(10) -0.0027(10) -0.0061(10)
C1 0.0207(13) 0.0245(13) 0.0140(13) -0.0023(10) 0.0006(10) -0.0016(10)
C6 0.0239(13) 0.0222(13) 0.0175(13) -0.0015(11) -0.0026(11) -0.0019(11)
C11 0.0216(13) 0.0214(13) 0.0193(14) -0.0029(11) -0.0005(11) 0.0053(11)
C10 0.0182(13) 0.0243(14) 0.0204(14) 0.0022(11) 0.0008(10) 0.0078(10)
C9 0.0146(12) 0.0232(13) 0.0181(13) 0.0018(11) -0.0036(10) 0.0017(10)
C2 0.0304(15) 0.0223(14) 0.0200(14) -0.0029(11) 0.0026(12) -0.0005(11)
C19 0.0176(12) 0.0179(13) 0.0244(14) 0.0044(11) -0.0035(11) -0.0044(10)
C15 0.0207(14) 0.0233(14) 0.0234(14) -0.0011(11) -0.0014(11) -0.0036(10)
C16 0.0321(15) 0.0304(15) 0.0217(14) -0.0038(12) -0.0014(12) -0.0120(12)
C4 0.0286(15) 0.0347(16) 0.0243(15) -0.0026(13) -0.0026(13) -0.0123(12)
C18 0.0276(15) 0.0271(15) 0.0327(16) 0.0104(12) -0.0143(13) -0.0084(12)
C3 0.0354(16) 0.0268(15) 0.0217(15) -0.0033(12) 0.0042(13) -0.0099(12)
C17 0.0328(16) 0.0359(17) 0.0261(16) 0.0071(13) -0.0122(13) -0.0134(13)
C5 0.0243(14) 0.0328(16) 0.0247(15) -0.0024(12) -0.0048(12) -0.0008(12)
C20 0.0442(18) 0.0278(16) 0.0435(18) -0.0079(13) 0.0097(14) 0.0002(13)
F1 0.0670(19) 0.0235(13) 0.0533(18) -0.0089(11) -0.0067(16) -0.0018(12)
F2 0.081(2) 0.0384(14) 0.0406(15) -0.0087(11) -0.0246(14) 0.0016(13)
F3 0.0536(17) 0.074(2) 0.070(2) -0.0369(17) 0.0281(16) -0.0149(15)
F3A 0.0536(17) 0.074(2) 0.070(2) -0.0369(17) 0.0281(16) -0.0149(15)
F1A 0.0670(19) 0.0235(13) 0.0533(18) -0.0089(11) -0.0067(16) -0.0018(12)
F2A 0.081(2) 0.0384(14) 0.0406(15) -0.0087(11) -0.0246(14) 0.0016(13)

loop_
_atom_type_symbol
_atom_type_description
_atom_type_scat_dispersion_real
_atom_type_scat_dispersion_imag
_atom_type_scat_source
C C 0.0033 0.0016 'International Tables Vol C Tables 4.2.6.8 and 6.1.1.4'
H H 0.0000 0.0000 'International Tables Vol C Tables 4.2.6.8 and 6.1.1.4'
F F 0.0171 0.0103 'International Tables Vol C Tables 4.2.6.8 and 6.1.1.4'
Mn Mn 0.3368 0.7283 'International Tables Vol C Tables 4.2.6.8 and 6.1.1.4'
N N 0.0061 0.0033 'International Tables Vol C Tables 4.2.6.8 and 6.1.1.4'
O O 0.0106 0.0060 'International Tables Vol C Tables 4.2.6.8 and 6.1.1.4'
S S 0.1246 0.1234 'International Tables Vol C Tables 4.2.6.8 and 6.1.1.4'

loop_
_geom_angle_atom_site_label_1
_geom_angle_atom_site_label_2
_geom_angle_atom_site_label_3
_geom_angle
_geom_angle_site_symmetry_1
_geom_angle_site_symmetry_3
N3 Mn1 N3 171.23(12) 2_565 .
N3 Mn1 N4 72.22(8) . .
N3 Mn1 N4 113.50(8) . 2_565
N3 Mn1 N4 113.50(8) 2_565 .
N3 Mn1 N4 72.22(8) 2_565 2_565
N3 Mn1 N1 103.55(8) . 2_565
N3 Mn1 N1 71.00(8) . .
N3 Mn1 N1 103.55(8) 2_565 .
N3 Mn1 N1 71.00(8) 2_565 2_565
N4 Mn1 N4 104.77(12) . 2_565
N4 Mn1 N1 142.96(8) 2_565 2_565
N4 Mn1 N1 86.05(8) . 2_565
N4 Mn1 N1 86.05(8) 2_565 .
N4 Mn1 N1 142.96(8) . .
N1 Mn1 N1 106.62(12) 2_565 .
N1 S1 C1 102.05(12) . .
O1 S3 O2 113.09(19) . .
O1 S3 C20 103.66(17) . .
O2 S3 C20 102.81(16) . .
O3 S3 O1 117.4(2) . .
O3 S3 O2 114.72(19) . .
O3 S3 C20 102.55(18) . .
O1A S3 O2A 112.4(11) . .
O1A S3 O3A 116.0(14) . .
O1A S3 C20 111.5(10) . .
O2A S3 C20 109.3(8) . .
O3A S3 O2A 101.4(11) . .
O3A S3 C20 105.5(10) . .
N4 S2 C19 101.59(12) . .
C12 N3 Mn1 118.18(16) . .
C8 N3 Mn1 119.95(17) . .
C8 N3 C12 119.5(2) . .
S2 N4 Mn1 121.00(11) . .
C13 N4 Mn1 115.84(17) . .
C13 N4 S2 118.74(19) . .
C13 N5 C14 121.2(2) . .
S1 N1 Mn1 121.88(11) . .
C7 N1 Mn1 117.36(17) . .
C7 N1 S1 119.32(19) . .
C7 N2 C6 122.4(2) . .
N1 C7 N2 126.2(2) . .
N1 C7 C8 115.7(2) . .
N2 C7 C8 118.1(2) . .
N3 C12 C13 113.7(2) . .
N3 C12 C11 121.8(2) . .
C11 C12 C13 124.4(2) . .
N4 C13 N5 126.0(2) . .
N4 C13 C12 116.3(2) . .
N5 C13 C12 117.7(2) . .
N3 C8 C7 113.6(2) . .
N3 C8 C9 122.1(2) . .
C9 C8 C7 124.2(2) . .
C19 C14 N5 119.4(2) . .
C15 C14 N5 119.9(2) . .
C15 C14 C19 120.6(2) . .
C6 C1 S1 118.9(2) . .
C2 C1 S1 121.0(2) . .
C2 C1 C6 120.0(3) . .
C1 C6 N2 119.5(2) . .
C5 C6 N2 120.3(3) . .
C5 C6 C1 120.2(3) . .
C10 C11 C12 118.6(2) . .
C11 C10 C9 120.0(2) . .
C10 C9 C8 118.0(2) . .
C1 C2 C3 119.6(3) . .
C14 C19 S2 118.5(2) . .
C18 C19 S2 121.8(2) . .
C18 C19 C14 119.6(3) . .
C14 C15 C16 119.6(3) . .
C17 C16 C15 119.9(3) . .
C3 C4 C5 120.4(3) . .
C19 C18 C17 119.9(3) . .
C4 C3 C2 120.3(3) . .
C16 C17 C18 120.3(3) . .
C6 C5 C4 119.4(3) . .
F1 C20 S3 114.3(3) . .
F1 C20 F2 103.3(3) . .
F1 C20 F3 110.2(3) . .
F2 C20 S3 111.9(2) . .
F3 C20 S3 113.6(2) . .
F3 C20 F2 102.4(3) . .
F3A C20 S3 113.3(6) . .
F3A C20 F1A 102.1(8) . .
F3A C20 F2A 124.2(9) . .
F1A C20 S3 100.5(4) . .
F2A C20 S3 113.0(8) . .
F2A C20 F1A 98.3(8) . .

loop_
_geom_bond_atom_site_label_1
_geom_bond_atom_site_label_2
_geom_bond_distance
_geom_bond_site_symmetry_2
O1 S3 1.430(3) .
O2 S3 1.446(3) .
O3 S3 1.410(3) .
O1A S3 1.378(13) .
O2A S3 1.510(12) .
O3A S3 1.504(13) .
Mn1 N3 2.201(2) 2_565
Mn1 N3 2.201(2) .
Mn1 N4 2.276(2) 2_565
Mn1 N4 2.276(2) .
Mn1 N1 2.297(2) 2_565
Mn1 N1 2.297(2) .
S1 N1 1.714(2) .
S1 C1 1.776(3) .
S3 C20 1.797(3) .
S2 N4 1.723(2) .
S2 C19 1.768(3) .
N3 C12 1.343(3) .
N3 C8 1.339(3) .
N4 C13 1.292(3) .
N5 C13 1.361(3) .
N5 C14 1.420(3) .
N1 C7 1.297(3) .
N2 C7 1.355(3) .
N2 C6 1.415(4) .
C7 C8 1.489(4) .
C12 C13 1.484(4) .
C12 C11 1.387(4) .
C8 C9 1.391(4) .
C14 C19 1.392(4) .
C14 C15 1.386(4) .
C1 C6 1.391(4) .
C1 C2 1.388(4) .
C6 C5 1.388(4) .
C11 C10 1.379(4) .
C10 C9 1.388(4) .
C2 C3 1.390(4) .
C19 C18 1.387(4) .
C15 C16 1.394(4) .
C16 C17 1.385(4) .
C4 C3 1.379(4) .
C4 C5 1.392(4) .
C18 C17 1.393(5) .
C20 F1 1.314(4) .
C20 F2 1.388(4) .
C20 F3 1.323(4) .
C20 F3A 1.269(10) .
C20 F1A 1.503(9) .
C20 F2A 1.304(11) .
